data_1529687
loop_
_publ_author_name
'Brese, N. E.'
'O'Keeffe, M.'
'von Dreele, R. B.'
'Young, Jr, V.G.'

_publ_section_title
;
 Crystal structures of NaCuO~2~ and KCuO~2~ by neutron diffraction
;
_journal_issue 1
_journal_name_full 'Journal of Solid State Chemistry'
_journal_page_first 1
_journal_page_last 7
_journal_paper_doi 10.1016/0022-4596(89)90047-9
_journal_volume 83
_journal_year 1989
_chemical_formula_sum 'Cu Na O2'
_chemical_name_systematic 'Na Cu O2'
_space_group_IT_number 12
_symmetry_space_group_name_Hall '-C 2y'
_symmetry_space_group_name_H-M 'C 1 2/m 1'
_cell_angle_alpha 90
_cell_angle_beta 120.767
_cell_angle_gamma 90
_cell_formula_units_Z 2
_cell_length_a 6.3512
_cell_length_b 2.7474
_cell_length_c 6.1027
_cell_volume 91.500
_citation_journal_id_ASTM JSSCBI
_cod_data_source_file Brese_JSSCBI_1989_1866.cif
_cod_data_source_block Cu1Na1O2
_cod_original_cell_volume 91.50011
_cod_original_formula_sum 'Cu1 Na1 O2'
_cod_database_code 1529687

loop_
_symmetry_equiv_pos_as_xyz
x,y,z
-x,y,-z
-x,-y,-z
x,-y,z
x+1/2,y+1/2,z
-x+1/2,y+1/2,-z
-x+1/2,-y+1/2,-z
x+1/2,-y+1/2,z

loop_
_atom_site_label
_atom_site_type_symbol
_atom_site_fract_x
_atom_site_fract_y
_atom_site_fract_z
_atom_site_occupancy
_atom_site_U_iso_or_equiv
Na1 Na+1 0 0.5 0.5 1 0.0
O1 O-2 0.3334 0 0.7773 1 0.0
Cu1 Cu+3 0 0 0 1 0.0
